data_4309228
loop_
_publ_author_name
'Thomas M. Klap\"otke'
'Burkhard Krumm'
'Heinrich N\"oth'
'Juan Carlos G\'alvez-Ruiz'
'Kurt Polborn'
'Ingo Schwab'
'Max Suter'

_publ_contact_author
;
      Heinrich N\"oth
      Institut f\"ur anorganische Chemie
      Universit\"at M\"unchen
      Butenandtstr. 5-13 (Haus D)
      81377 M\"unchen
      Bundesrepublik Deutschland
;
_publ_contact_author_email H.Noeth@lrz.uni-muenchen.de
_publ_contact_author_fax '089 2180 7865'
_publ_contact_author_phone '089 2180 7454'
_publ_section_title
;
Kinetic and Donor Stabilization of Organotellurenyl Iodides and Azides
;
_journal_name_full 'Inorganic Chemistry'
_journal_page_first 5254
_journal_page_last 5265
_journal_paper_doi 10.1021/ic048219s
_journal_volume 44
_journal_year 2005
_chemical_formula_sum 'C41 H65 Li O4 Si3 Te'
_chemical_formula_weight 840.74
_chemical_name_systematic
; 
?
;
_space_group_IT_number 14
_symmetry_cell_setting monoclinic
_symmetry_space_group_name_Hall '-P 2yn'
_symmetry_space_group_name_H-M 'P 1 21/n 1'
_atom_sites_solution_hydrogens geom
_atom_sites_solution_primary direct
_atom_sites_solution_secondary difmap
_audit_creation_method 'SHELXL-CIF-file updated by CIFRTF'
_cell_angle_alpha 90
_cell_angle_beta 91.287(2)
_cell_angle_gamma 90
_cell_formula_units_Z 4
_cell_length_a 14.0393(16)
_cell_length_b 18.740(2)
_cell_length_c 16.900(2)
_cell_measurement_temperature 193(2)
_cell_volume 4445.2(9)
_computing_cell_refinement 'SMART (V4.C50)'
_computing_data_collection 'SMART (V4.C50)'
_computing_data_reduction 'SAINT (V4.D50)'
_computing_molecular_graphics 'XP (SHELXTL-Ver.5)'
_computing_publication_material 'SHELXL (Sheldrick 1997)'
_computing_structure_refinement 'SHELXL-97 (Sheldrick, 1997)'
_computing_structure_solution 'SHELXS-97 (Sheldrick, 1990)'
_diffrn_ambient_temperature 193(2)
_diffrn_measured_fraction_theta_full 0.970
_diffrn_measured_fraction_theta_max 0.970
_diffrn_measurement_device_type 'Siemens SMART Area-detector'
_diffrn_measurement_method Hemisphere
_diffrn_radiation_monochromator graphite
_diffrn_radiation_source 'fine-focus sealed tube'
_diffrn_radiation_type MoK\a
_diffrn_radiation_wavelength 0.71073
_diffrn_reflns_av_R_equivalents 0.0629
_diffrn_reflns_av_sigmaI/netI 0.1451
_diffrn_reflns_limit_h_max 16
_diffrn_reflns_limit_h_min -15
_diffrn_reflns_limit_k_max 21
_diffrn_reflns_limit_k_min -21
_diffrn_reflns_limit_l_max 19
_diffrn_reflns_limit_l_min -19
_diffrn_reflns_number 22388
_diffrn_reflns_theta_full 24.71
_diffrn_reflns_theta_max 24.71
_diffrn_reflns_theta_min 1.62
_diffrn_standards_interval_time 0
_exptl_absorpt_coefficient_mu 0.786
_exptl_absorpt_correction_T_max 0.913195
_exptl_absorpt_correction_T_min 0.746287
_exptl_absorpt_correction_type 'SADABS (Sheldrick, 1996)'
_exptl_crystal_colour orange
_exptl_crystal_density_diffrn 1.256
_exptl_crystal_density_method 'not measured'
_exptl_crystal_description prism
_exptl_crystal_F_000 1760
_exptl_crystal_size_max 0.15
_exptl_crystal_size_mid 0.15
_exptl_crystal_size_min 0.10
_refine_diff_density_max 1.184
_refine_diff_density_min -0.566
_refine_diff_density_rms 0.070
_refine_ls_extinction_method none
_refine_ls_goodness_of_fit_ref 0.804
_refine_ls_hydrogen_treatment mixed
_refine_ls_matrix_type full
_refine_ls_number_parameters 457
_refine_ls_number_reflns 7352
_refine_ls_number_restraints 0
_refine_ls_restrained_S_all 0.804
_refine_ls_R_factor_all 0.1023
_refine_ls_R_factor_gt 0.0447
_refine_ls_shift/su_max 0.001
_refine_ls_shift/su_mean 0.000
_refine_ls_structure_factor_coef Fsqd
_refine_ls_weighting_details 'calc w=1/[\s^2^(Fo^2^)+(0.0467P)^2^+0.0000P] where P=(Fo^2^+2Fc^2^)/3'
_refine_ls_weighting_scheme calc
_refine_ls_wR_factor_gt 0.0930
_refine_ls_wR_factor_ref 0.0998
_reflns_number_gt 3531
_reflns_number_total 7352
_reflns_threshold_expression >2sigma(I)
_cod_data_source_file ic048219ssi20041217_091943.cif
_cod_data_source_block primero
_cod_depositor_comments
;
The following automatic conversions were performed:
'_symmetry_cell_setting' value 'Monoclinic' changed to 'monoclinic'
according to '/home/saulius/struct/CIF-dictionaries/cif_core.dic'
dictionary named 'cif_core.dic' version 2.4.1 from
2010-06-29.

'_refine_ls_hydrogen_treatment' value 'mixed ' changed to
'mixed' according to '/home/saulius/struct/CIF-dictionaries/cif_core.dic'
dictionary named 'cif_core.dic' version 2.4.1 from 2010-06-29.

Automatic conversion script
Id: cif_fix_enum 1527 2010-12-29 10:47:43Z saulius 

The following automatic conversions were performed:

'_atom_sites_solution_primary' value 'direct methods' was changed to
'direct'.

'_atom_sites_solution_hydrogens' value 'geometrically' was changed to
'geom'.

Automatic conversion script
Id: cif_fix_values 6452 2018-10-05 10:23:21Z andrius 
;
_cod_original_cell_volume 4445.1(9)
_cod_database_code 4309228

loop_
_symmetry_equiv_pos_as_xyz
'x, y, z'
'-x+1/2, y+1/2, -z+1/2'
'-x, -y, -z'
'x-1/2, -y-1/2, z-1/2'

loop_
_atom_site_label
_atom_site_type_symbol
_atom_site_fract_x
_atom_site_fract_y
_atom_site_fract_z
_atom_site_U_iso_or_equiv
_atom_site_adp_type
_atom_site_occupancy
_atom_site_symmetry_multiplicity
_atom_site_calc_flag
_atom_site_refinement_flags
_atom_site_disorder_assembly
_atom_site_disorder_group
Te1 Te 0.24078(3) 0.20434(2) 0.422506(19) 0.04553(14) Uani 1 1 d . . .
Si1 Si 0.37264(11) 0.26027(9) 0.57305(9) 0.0477(5) Uani 1 1 d . . .
Si2 Si 0.15575(11) 0.22943(9) 0.60030(9) 0.0462(4) Uani 1 1 d . . .
Si3 Si 0.21412(11) 0.36341(8) 0.50340(8) 0.0449(4) Uani 1 1 d . . .
O1 O 0.2578(3) 0.3040(2) 0.1837(2) 0.0655(11) Uani 1 1 d . . .
O2 O 0.1435(3) 0.4444(2) 0.1540(3) 0.0813(14) Uani 1 1 d . . .
O3 O 0.2438(3) 0.3705(2) 0.0143(2) 0.0675(12) Uani 1 1 d . . .
O4 O 0.3691(3) 0.4449(2) 0.1519(2) 0.0718(13) Uani 1 1 d . . .
Li1 Li 0.2542(8) 0.3924(6) 0.1263(6) 0.069(3) Uani 1 1 d . . .
C1 C 0.2468(3) 0.2701(2) 0.5353(2) 0.0326(13) Uani 1 1 d . . .
C2 C 0.3872(4) 0.2918(3) 0.6787(3) 0.0580(16) Uani 1 1 d . . .
H2A H 0.3455 0.2639 0.7127 0.070 Uiso 1 1 calc R . .
H2B H 0.3700 0.3424 0.6819 0.070 Uiso 1 1 calc R . .
H2C H 0.4536 0.2856 0.6964 0.070 Uiso 1 1 calc R . .
C3 C 0.4216(4) 0.1681(3) 0.5724(3) 0.0648(18) Uani 1 1 d . . .
H3A H 0.3855 0.1381 0.6085 0.078 Uiso 1 1 calc R . .
H3B H 0.4887 0.1691 0.5896 0.078 Uiso 1 1 calc R . .
H3C H 0.4163 0.1485 0.5187 0.078 Uiso 1 1 calc R . .
C4 C 0.4579(4) 0.3161(3) 0.5134(3) 0.0487(16) Uani 1 1 d . . .
C5 C 0.5020(4) 0.3781(3) 0.5452(4) 0.0598(17) Uani 1 1 d . . .
H5A H 0.4875 0.3923 0.5975 0.072 Uiso 1 1 calc R . .
C6 C 0.5644(5) 0.4180(3) 0.5037(5) 0.073(2) Uani 1 1 d . . .
H6A H 0.5943 0.4585 0.5273 0.087 Uiso 1 1 calc R . .
C7 C 0.5839(5) 0.3990(4) 0.4270(5) 0.075(2) Uani 1 1 d . . .
H7A H 0.6269 0.4269 0.3974 0.089 Uiso 1 1 calc R . .
C8 C 0.5430(4) 0.3418(4) 0.3940(4) 0.0612(18) Uani 1 1 d . . .
H8A H 0.5562 0.3300 0.3406 0.073 Uiso 1 1 calc R . .
C9 C 0.4818(4) 0.2994(3) 0.4361(3) 0.0597(16) Uani 1 1 d . . .
H9A H 0.4553 0.2580 0.4117 0.072 Uiso 1 1 calc R . .
C10 C 0.1284(4) 0.2861(3) 0.6876(3) 0.0555(16) Uani 1 1 d . . .
H10A H 0.0960 0.3298 0.6696 0.067 Uiso 1 1 calc R . .
H10B H 0.1877 0.2987 0.7158 0.067 Uiso 1 1 calc R . .
H10C H 0.0869 0.2598 0.7231 0.067 Uiso 1 1 calc R . .
C11 C 0.0388(4) 0.2093(3) 0.5539(3) 0.0656(18) Uani 1 1 d . . .
H11A H 0.0028 0.2536 0.5464 0.079 Uiso 1 1 calc R . .
H11B H 0.0034 0.1770 0.5882 0.079 Uiso 1 1 calc R . .
H11C H 0.0480 0.1864 0.5025 0.079 Uiso 1 1 calc R . .
C12 C 0.1969(4) 0.1413(3) 0.6442(3) 0.0447(15) Uani 1 1 d . . .
C13 C 0.1943(5) 0.0799(3) 0.5974(3) 0.076(2) Uani 1 1 d . . .
H13A H 0.1718 0.0833 0.5442 0.091 Uiso 1 1 calc R . .
C14 C 0.2233(6) 0.0145(4) 0.6260(4) 0.094(3) Uani 1 1 d . . .
H14A H 0.2227 -0.0259 0.5920 0.113 Uiso 1 1 calc R . .
C15 C 0.2536(5) 0.0074(3) 0.7046(3) 0.078(2) Uani 1 1 d . . .
H15A H 0.2719 -0.0380 0.7251 0.094 Uiso 1 1 calc R . .
C16 C 0.2567(4) 0.0661(3) 0.7516(3) 0.0551(17) Uani 1 1 d . . .
H16A H 0.2776 0.0621 0.8052 0.066 Uiso 1 1 calc R . .
C17 C 0.2297(4) 0.1310(3) 0.7218(3) 0.0518(16) Uani 1 1 d . . .
H17A H 0.2336 0.1713 0.7558 0.062 Uiso 1 1 calc R . .
C18 C 0.2433(4) 0.4293(3) 0.5835(3) 0.0514(16) Uani 1 1 d . . .
H18A H 0.3126 0.4320 0.5915 0.062 Uiso 1 1 calc R . .
H18B H 0.2139 0.4141 0.6328 0.062 Uiso 1 1 calc R . .
H18C H 0.2187 0.4764 0.5682 0.062 Uiso 1 1 calc R . .
C19 C 0.2707(4) 0.3992(3) 0.4132(3) 0.0523(17) Uani 1 1 d . . .
H19A H 0.3397 0.4027 0.4224 0.063 Uiso 1 1 calc R . .
H19B H 0.2448 0.4466 0.4012 0.063 Uiso 1 1 calc R . .
H19C H 0.2574 0.3671 0.3685 0.063 Uiso 1 1 calc R . .
C20 C 0.0192(5) 0.4062(3) 0.5342(4) 0.0654(19) Uani 1 1 d . . .
H20A H 0.0446 0.4265 0.5816 0.079 Uiso 1 1 calc R . .
C21 C -0.0766(5) 0.4119(3) 0.5182(4) 0.069(2) Uani 1 1 d . . .
H21A H -0.1162 0.4364 0.5541 0.082 Uiso 1 1 calc R . .
C22 C -0.1145(5) 0.3832(4) 0.4524(5) 0.081(2) Uani 1 1 d . . .
H22A H -0.1813 0.3862 0.4427 0.097 Uiso 1 1 calc R . .
C23 C -0.0579(5) 0.3493(4) 0.3983(4) 0.070(2) Uani 1 1 d . . .
H23A H -0.0855 0.3304 0.3509 0.084 Uiso 1 1 calc R . .
C24 C 0.0376(5) 0.3429(3) 0.4128(3) 0.0596(17) Uani 1 1 d . . .
H24A H 0.0762 0.3190 0.3757 0.072 Uiso 1 1 calc R . .
C25 C 0.0801(4) 0.3719(3) 0.4833(3) 0.0497(16) Uani 1 1 d . . .
C26 C 0.3402(5) 0.2692(4) 0.2132(4) 0.072(2) Uani 1 1 d . . .
H26A H 0.3475 0.2769 0.2710 0.086 Uiso 1 1 calc R . .
H26B H 0.3975 0.2880 0.1872 0.086 Uiso 1 1 calc R . .
C27 C 0.3283(8) 0.1913(5) 0.1956(5) 0.120(3) Uani 1 1 d . . .
H27A H 0.3684 0.1771 0.1508 0.145 Uiso 1 1 calc R . .
H27B H 0.3467 0.1622 0.2424 0.145 Uiso 1 1 calc R . .
C28 C 0.2292(8) 0.1816(5) 0.1757(6) 0.134(4) Uani 1 1 d . . .
H28A H 0.2005 0.1456 0.2108 0.161 Uiso 1 1 calc R . .
H28B H 0.2210 0.1656 0.1201 0.161 Uiso 1 1 calc R . .
C29 C 0.1834(6) 0.2539(5) 0.1872(5) 0.115(3) Uani 1 1 d . . .
H29A H 0.1349 0.2631 0.1450 0.138 Uiso 1 1 calc R . .
H29B H 0.1522 0.2562 0.2391 0.138 Uiso 1 1 calc R . .
C30 C 0.0945(6) 0.4384(5) 0.2262(4) 0.111(3) Uani 1 1 d . . .
H30A H 0.1399 0.4277 0.2703 0.133 Uiso 1 1 calc R . .
H30B H 0.0469 0.3994 0.2227 0.133 Uiso 1 1 calc R . .
C31 C 0.0483(8) 0.5048(6) 0.2394(7) 0.158(5) Uani 1 1 d . . .
H31A H 0.0864 0.5345 0.2768 0.190 Uiso 1 1 calc R . .
H31B H -0.0155 0.4971 0.2615 0.190 Uiso 1 1 calc R . .
C32 C 0.0404(8) 0.5394(5) 0.1623(8) 0.151(5) Uani 1 1 d . . .
H32A H -0.0240 0.5321 0.1386 0.182 Uiso 1 1 calc R . .
H32B H 0.0526 0.5912 0.1671 0.182 Uiso 1 1 calc R . .
C33 C 0.1107(7) 0.5062(5) 0.1156(6) 0.147(4) Uani 1 1 d . . .
H33A H 0.0830 0.4938 0.0630 0.177 Uiso 1 1 calc R . .
H33B H 0.1644 0.5395 0.1078 0.177 Uiso 1 1 calc R . .
C34 C 0.1575(6) 0.3613(7) -0.0251(5) 0.192(6) Uani 1 1 d . . .
H34A H 0.1252 0.4081 -0.0313 0.230 Uiso 1 1 calc R . .
H34B H 0.1161 0.3299 0.0062 0.230 Uiso 1 1 calc R . .
C35 C 0.1716(8) 0.3302(5) -0.1020(5) 0.147(4) Uani 1 1 d . . .
H35A H 0.1215 0.2945 -0.1148 0.177 Uiso 1 1 calc R . .
H35B H 0.1712 0.3672 -0.1438 0.177 Uiso 1 1 calc R . .
C36 C 0.2623(8) 0.2973(6) -0.0946(6) 0.208(7) Uani 1 1 d . . .
H36A H 0.3004 0.3070 -0.1421 0.249 Uiso 1 1 calc R . .
H36B H 0.2554 0.2450 -0.0889 0.249 Uiso 1 1 calc R . .
C37 C 0.3086(7) 0.3273(6) -0.0248(5) 0.164(5) Uani 1 1 d . . .
H37A H 0.3310 0.2885 0.0108 0.197 Uiso 1 1 calc R . .
H37B H 0.3646 0.3559 -0.0401 0.197 Uiso 1 1 calc R . .
C38 C 0.4080(6) 0.4978(5) 0.1039(5) 0.111(3) Uani 1 1 d . . .
H38A H 0.3565 0.5232 0.0745 0.133 Uiso 1 1 calc R . .
H38B H 0.4510 0.4759 0.0651 0.133 Uiso 1 1 calc R . .
C39 C 0.4611(7) 0.5477(5) 0.1544(7) 0.144(4) Uani 1 1 d . . .
H39A H 0.5273 0.5529 0.1363 0.173 Uiso 1 1 calc R . .
H39B H 0.4302 0.5952 0.1538 0.173 Uiso 1 1 calc R . .
C40 C 0.4598(8) 0.5168(6) 0.2328(6) 0.152(4) Uani 1 1 d . . .
H40A H 0.5256 0.5098 0.2536 0.182 Uiso 1 1 calc R . .
H40B H 0.4258 0.5488 0.2694 0.182 Uiso 1 1 calc R . .
C41 C 0.4137(8) 0.4526(6) 0.2265(4) 0.188(6) Uani 1 1 d . . .
H41A H 0.3654 0.4491 0.2681 0.225 Uiso 1 1 calc R . .
H41B H 0.4602 0.4134 0.2349 0.225 Uiso 1 1 calc R . .

loop_
_atom_site_aniso_label
_atom_site_aniso_U_11
_atom_site_aniso_U_22
_atom_site_aniso_U_33
_atom_site_aniso_U_23
_atom_site_aniso_U_13
_atom_site_aniso_U_12
Te1 0.0626(3) 0.0444(2) 0.02965(18) -0.0059(2) 0.00218(15) -0.0040(3)
Si1 0.0410(11) 0.0530(11) 0.0487(10) -0.0050(8) -0.0053(8) 0.0015(9)
Si2 0.0409(11) 0.0563(11) 0.0415(9) -0.0032(8) 0.0054(8) -0.0024(9)
Si3 0.0565(12) 0.0407(10) 0.0374(9) 0.0011(7) -0.0002(8) 0.0006(9)
O1 0.057(3) 0.064(3) 0.075(3) 0.017(2) -0.008(2) -0.002(3)
O2 0.098(4) 0.081(3) 0.065(3) 0.014(3) 0.008(3) 0.031(3)
O3 0.060(3) 0.096(3) 0.046(2) 0.003(2) -0.010(2) 0.007(3)
O4 0.091(3) 0.076(3) 0.048(3) 0.010(2) -0.009(2) -0.024(3)
Li1 0.082(8) 0.076(8) 0.048(6) 0.006(6) 0.007(6) 0.002(7)
C1 0.046(4) 0.031(3) 0.021(2) -0.005(2) -0.005(2) 0.001(3)
C2 0.056(4) 0.065(4) 0.052(3) 0.011(3) -0.012(3) -0.006(4)
C3 0.045(4) 0.079(5) 0.070(4) 0.016(4) -0.008(3) 0.007(4)
C4 0.037(4) 0.058(4) 0.050(4) -0.003(3) -0.001(3) -0.001(3)
C5 0.046(4) 0.062(4) 0.072(4) -0.003(4) 0.006(3) -0.012(4)
C6 0.066(5) 0.047(4) 0.105(6) 0.005(4) -0.005(5) -0.019(4)
C7 0.053(5) 0.067(5) 0.105(6) 0.021(5) 0.020(4) -0.009(4)
C8 0.057(5) 0.063(5) 0.064(4) 0.019(4) 0.015(4) -0.003(4)
C9 0.046(4) 0.064(4) 0.070(4) -0.008(4) 0.010(3) 0.002(4)
C10 0.065(4) 0.068(4) 0.033(3) 0.007(3) 0.014(3) 0.013(4)
C11 0.048(4) 0.096(5) 0.052(3) 0.016(4) 0.003(3) -0.002(4)
C12 0.055(4) 0.042(4) 0.036(3) 0.001(3) -0.002(3) -0.009(3)
C13 0.130(6) 0.052(5) 0.045(4) 0.012(4) -0.011(4) -0.007(4)
C14 0.181(8) 0.043(4) 0.057(5) -0.006(4) -0.011(5) 0.002(5)
C15 0.146(7) 0.039(4) 0.050(4) 0.015(3) -0.008(4) 0.012(4)
C16 0.078(5) 0.051(4) 0.036(3) 0.008(3) -0.006(3) 0.010(4)
C17 0.074(5) 0.046(4) 0.036(3) 0.004(3) 0.006(3) -0.003(3)
C18 0.068(5) 0.040(3) 0.047(3) -0.009(3) 0.003(3) 0.008(3)
C19 0.078(5) 0.037(3) 0.041(3) 0.004(3) 0.000(3) 0.010(3)
C20 0.055(5) 0.080(5) 0.062(4) 0.006(4) 0.007(4) 0.019(4)
C21 0.061(6) 0.065(5) 0.080(5) 0.016(4) 0.013(4) 0.023(4)
C22 0.054(5) 0.084(6) 0.106(6) 0.037(5) 0.000(5) 0.011(5)
C23 0.055(5) 0.089(6) 0.066(5) 0.020(4) -0.027(4) 0.005(4)
C24 0.051(5) 0.070(5) 0.057(4) 0.003(3) -0.011(3) 0.002(4)
C25 0.045(4) 0.047(4) 0.057(4) 0.009(3) 0.004(3) 0.008(3)
C26 0.053(5) 0.099(6) 0.063(4) 0.023(4) 0.013(4) 0.008(4)
C27 0.178(11) 0.088(8) 0.095(6) -0.032(5) 0.007(6) 0.025(7)
C28 0.168(11) 0.094(8) 0.140(9) 0.007(6) -0.034(8) -0.030(8)
C29 0.100(8) 0.122(8) 0.122(7) 0.045(6) -0.037(6) -0.021(7)
C30 0.132(8) 0.144(8) 0.057(5) -0.002(5) -0.006(5) 0.031(7)
C31 0.162(11) 0.118(9) 0.196(13) -0.063(9) 0.043(9) 0.027(8)
C32 0.110(9) 0.103(8) 0.239(15) 0.011(9) -0.029(9) 0.029(7)
C33 0.157(10) 0.105(7) 0.182(10) 0.078(7) 0.041(8) 0.069(7)
C34 0.080(7) 0.44(2) 0.059(6) -0.030(8) 0.001(5) -0.081(9)
C35 0.196(11) 0.166(10) 0.079(6) -0.009(6) -0.013(7) -0.106(9)
C36 0.237(13) 0.271(14) 0.111(8) -0.091(9) -0.087(9) 0.202(12)
C37 0.177(10) 0.210(11) 0.103(7) -0.041(7) -0.059(7) 0.131(9)
C38 0.117(7) 0.106(7) 0.108(7) 0.047(6) -0.006(6) -0.027(6)
C39 0.108(8) 0.082(7) 0.240(14) 0.057(8) -0.037(9) -0.015(6)
C40 0.157(10) 0.124(9) 0.171(11) -0.048(8) -0.047(8) -0.027(8)
C41 0.272(13) 0.236(12) 0.054(5) 0.016(6) -0.041(7) -0.182(11)

loop_
_atom_type_symbol
_atom_type_description
_atom_type_scat_dispersion_real
_atom_type_scat_dispersion_imag
_atom_type_scat_source
C C 0.0033 0.0016 'International Tables Vol C Tables 4.2.6.8 and 6.1.1.4'
H H 0.0000 0.0000 'International Tables Vol C Tables 4.2.6.8 and 6.1.1.4'
Li Li -0.0003 0.0001 'International Tables Vol C Tables 4.2.6.8 and 6.1.1.4'
O O 0.0106 0.0060 'International Tables Vol C Tables 4.2.6.8 and 6.1.1.4'
Si Si 0.0817 0.0704 'International Tables Vol C Tables 4.2.6.8 and 6.1.1.4'
Te Te -0.5308 1.6751 'International Tables Vol C Tables 4.2.6.8 and 6.1.1.4'

loop_
_geom_angle_atom_site_label_1
_geom_angle_atom_site_label_2
_geom_angle_atom_site_label_3
_geom_angle
_geom_angle_site_symmetry_1
_geom_angle_site_symmetry_3
_geom_angle_publ_flag
C3 Si1 C1 115.8(2) . . ?
C3 Si1 C2 105.4(3) . . ?
C1 Si1 C2 111.8(2) . . ?
C3 Si1 C4 105.8(2) . . ?
C1 Si1 C4 111.5(2) . . ?
C2 Si1 C4 105.9(2) . . ?
C11 Si2 C10 104.8(3) . . ?
C11 Si2 C1 116.7(2) . . ?
C10 Si2 C1 112.9(2) . . ?
C11 Si2 C12 104.4(3) . . ?
C10 Si2 C12 104.7(2) . . ?
C1 Si2 C12 112.3(2) . . ?
C19 Si3 C18 105.3(2) . . ?
C19 Si3 C1 117.6(2) . . ?
C18 Si3 C1 110.9(2) . . ?
C19 Si3 C25 105.1(2) . . ?
C18 Si3 C25 105.8(3) . . ?
C1 Si3 C25 111.1(2) . . ?
C29 O1 C26 106.3(5) . . ?
C29 O1 Li1 125.8(5) . . ?
C26 O1 Li1 126.2(5) . . ?
C33 O2 C30 107.6(6) . . ?
C33 O2 Li1 124.9(6) . . ?
C30 O2 Li1 125.9(5) . . ?
C34 O3 C37 105.9(6) . . ?
C34 O3 Li1 122.9(5) . . ?
C37 O3 Li1 123.3(6) . . ?
C38 O4 C41 106.0(6) . . ?
C38 O4 Li1 124.4(5) . . ?
C41 O4 Li1 127.5(5) . . ?
O2 Li1 O1 109.3(5) . . ?
O2 Li1 O4 111.6(6) . . ?
O1 Li1 O4 108.3(6) . . ?
O2 Li1 O3 107.8(6) . . ?
O1 Li1 O3 108.1(6) . . ?
O4 Li1 O3 111.8(5) . . ?
Si2 C1 Si1 114.4(2) . . ?
Si2 C1 Si3 112.5(2) . . ?
Si1 C1 Si3 114.2(2) . . ?
Si2 C1 Te1 105.0(2) . . ?
Si1 C1 Te1 104.4(2) . . ?
Si3 C1 Te1 105.01(19) . . ?
C9 C4 C5 115.3(5) . . ?
C9 C4 Si1 122.9(5) . . ?
C5 C4 Si1 121.8(4) . . ?
C6 C5 C4 122.5(6) . . ?
C5 C6 C7 119.2(6) . . ?
C8 C7 C6 120.6(6) . . ?
C7 C8 C9 121.0(6) . . ?
C8 C9 C4 121.4(6) . . ?
C17 C12 C13 115.0(5) . . ?
C17 C12 Si2 125.4(4) . . ?
C13 C12 Si2 119.5(4) . . ?
C14 C13 C12 122.1(6) . . ?
C13 C14 C15 120.2(6) . . ?
C16 C15 C14 119.0(6) . . ?
C15 C16 C17 120.1(5) . . ?
C16 C17 C12 123.5(5) . . ?
C21 C20 C25 122.1(6) . . ?
C22 C21 C20 120.2(7) . . ?
C21 C22 C23 120.8(7) . . ?
C24 C23 C22 120.0(7) . . ?
C23 C24 C25 120.6(6) . . ?
C20 C25 C24 116.2(6) . . ?
C20 C25 Si3 123.2(5) . . ?
C24 C25 Si3 120.6(5) . . ?
O1 C26 C27 107.1(6) . . ?
C28 C27 C26 105.8(7) . . ?
C27 C28 C29 105.6(8) . . ?
O1 C29 C28 105.8(7) . . ?
O2 C30 C31 107.3(7) . . ?
C30 C31 C32 105.9(9) . . ?
C33 C32 C31 105.2(9) . . ?
O2 C33 C32 109.3(8) . . ?
O3 C34 C35 110.4(8) . . ?
C36 C35 C34 103.8(8) . . ?
C35 C36 C37 106.8(8) . . ?
O3 C37 C36 109.0(7) . . ?
O4 C38 C39 108.4(7) . . ?
C40 C39 C38 105.3(8) . . ?
C41 C40 C39 107.2(8) . . ?
C40 C41 O4 111.2(8) . . ?

loop_
_geom_bond_atom_site_label_1
_geom_bond_atom_site_label_2
_geom_bond_distance
_geom_bond_site_symmetry_2
_geom_bond_publ_flag
Te1 C1 2.270(4) . ?
Si1 C3 1.859(6) . ?
Si1 C1 1.874(5) . ?
Si1 C2 1.888(5) . ?
Si1 C4 1.896(6) . ?
Si2 C11 1.843(5) . ?
Si2 C10 1.865(5) . ?
Si2 C1 1.866(5) . ?
Si2 C12 1.896(5) . ?
Si3 C19 1.860(5) . ?
Si3 C18 1.872(5) . ?
Si3 C1 1.884(5) . ?
Si3 C25 1.911(6) . ?
O1 C29 1.407(8) . ?
O1 C26 1.409(6) . ?
O1 Li1 1.920(11) . ?
O2 C33 1.401(8) . ?
O2 C30 1.419(7) . ?
O2 Li1 1.900(12) . ?
O3 C34 1.381(8) . ?
O3 C37 1.395(8) . ?
O3 Li1 1.939(10) . ?
O4 C38 1.400(7) . ?
O4 C41 1.402(8) . ?
O4 Li1 1.931(12) . ?
C4 C9 1.393(7) . ?
C4 C5 1.417(7) . ?
C5 C6 1.359(7) . ?
C6 C7 1.378(8) . ?
C7 C8 1.333(8) . ?
C8 C9 1.379(7) . ?
C12 C17 1.393(7) . ?
C12 C13 1.396(7) . ?
C13 C14 1.374(8) . ?
C14 C15 1.392(8) . ?
C15 C16 1.357(7) . ?
C16 C17 1.367(7) . ?
C20 C21 1.369(8) . ?
C20 C25 1.385(7) . ?
C21 C22 1.336(8) . ?
C22 C23 1.380(9) . ?
C23 C24 1.363(7) . ?
C24 C25 1.427(7) . ?
C26 C27 1.498(9) . ?
C27 C28 1.435(10) . ?
C28 C29 1.514(11) . ?
C30 C31 1.423(10) . ?
C31 C32 1.456(12) . ?
C32 C33 1.421(11) . ?
C34 C35 1.443(10) . ?
C35 C36 1.418(11) . ?
C36 C37 1.449(10) . ?
C38 C39 1.459(10) . ?
C39 C40 1.446(11) . ?
C40 C41 1.370(10) . ?
